data_7113447
loop_
_publ_author_name
'Connor, Eric F.'
'Younkin, Todd R.'
'Henderson, Jason I.'
'Waltman, Andrew W.'
'Grubbs, Robert H.'

_publ_section_title
;
 Synthesis of neutral nickel catalysts for ethylene polymerization -- the
 influence of ligand size on catalyst stability
;
_journal_coden_ASTM CHCOFS
_journal_issue 18
_journal_name_full
;
 Chemical Communications (Cambridge, United Kingdom)
;
_journal_page_first 2272
_journal_page_last 2273
_journal_paper_doi 10.1039/b306701g
_journal_year 2003
_chemical_formula_sum 'C60 H52 N4 Ni O2'
_chemical_formula_weight 919.77
_space_group_IT_number 61
_symmetry_cell_setting orthorhombic
_symmetry_space_group_name_Hall '-P 2ac 2ab'
_symmetry_space_group_name_H-M 'P b c a'
_atom_sites_solution_hydrogens difmap
_atom_sites_solution_primary direct
_atom_sites_solution_secondary difmap
_audit_creation_method SHELXL-97
_cell_angle_alpha 90.00
_cell_angle_beta 90.00
_cell_angle_gamma 90.00
_cell_formula_units_Z 8
_cell_length_a 17.8013(6)
_cell_length_b 19.2789(6)
_cell_length_c 27.0247(9)
_cell_measurement_reflns_used 33100
_cell_measurement_temperature 98(2)
_cell_measurement_theta_max 27.01
_cell_measurement_theta_min 2.16
_cell_volume 9274.6(5)
_computing_cell_refinement 'Bruker SMART'
_computing_data_collection 'Bruker SMART'
_computing_data_reduction 'Bruker SAINT v6.2'
_computing_molecular_graphics 'Bruker SHELXTL'
_computing_publication_material 'Bruker SHELXTL'
_computing_structure_refinement 'SHELXL-97 (Sheldrick, 1997)'
_computing_structure_solution 'SHELXS-97 (Sheldrick, 1990)'
_diffrn_ambient_temperature 98(2)
_diffrn_measured_fraction_theta_full 0.944
_diffrn_measured_fraction_theta_max 0.944
_diffrn_measurement_device_type 'CCD area detector'
_diffrn_measurement_method 'omega scans at 6 f settings'
_diffrn_radiation_monochromator graphite
_diffrn_radiation_source 'fine-focus sealed tube'
_diffrn_radiation_type MoK\a
_diffrn_radiation_wavelength 0.71073
_diffrn_reflns_av_R_equivalents 0.0780
_diffrn_reflns_av_sigmaI/netI 0.0443
_diffrn_reflns_limit_h_max 22
_diffrn_reflns_limit_h_min -23
_diffrn_reflns_limit_k_max 25
_diffrn_reflns_limit_k_min -25
_diffrn_reflns_limit_l_max 36
_diffrn_reflns_limit_l_min -36
_diffrn_reflns_number 154074
_diffrn_reflns_theta_full 28.59
_diffrn_reflns_theta_max 28.59
_diffrn_reflns_theta_min 1.89
_exptl_absorpt_coefficient_mu 0.469
_exptl_absorpt_correction_T_max 0.9183
_exptl_absorpt_correction_T_min 0.8471
_exptl_absorpt_correction_type none
_exptl_crystal_colour 'Greenish yellow'
_exptl_crystal_density_diffrn 1.317
_exptl_crystal_density_method 'not measured'
_exptl_crystal_description Needle
_exptl_crystal_F_000 3872
_exptl_crystal_size_max 0.37
_exptl_crystal_size_mid 0.22
_exptl_crystal_size_min 0.19
_refine_diff_density_max 1.016
_refine_diff_density_min -0.510
_refine_diff_density_rms 0.049
_refine_ls_extinction_method none
_refine_ls_goodness_of_fit_ref 1.805
_refine_ls_hydrogen_treatment Unrestrained
_refine_ls_matrix_type 'Full matrix'
_refine_ls_number_parameters 812
_refine_ls_number_reflns 11208
_refine_ls_number_restraints 0
_refine_ls_restrained_S_all 1.805
_refine_ls_R_factor_all 0.0833
_refine_ls_R_factor_gt 0.0439
_refine_ls_shift/su_max 0.005
_refine_ls_shift/su_mean 0.000
_refine_ls_structure_factor_coef Fsqd
_refine_ls_weighting_details w=1/s^2^(Fo^2^)
_refine_ls_weighting_scheme sigma
_refine_ls_wR_factor_gt 0.0566
_refine_ls_wR_factor_ref 0.0589
_reflns_number_gt 7057
_reflns_number_total 11208
_reflns_threshold_expression >2sigma(I)
_cod_duplicate_entry 7104794
_cod_data_source_file b306701g.txt
_cod_data_source_block 9
_cod_depositor_comments
;
The following automatic conversions were performed:

'_symmetry_cell_setting' value 'Orthorhombic' changed to
'orthorhombic' according to
/usr/data/users/saulius/automatic-downloads/retrospective/RSC/lib/dictionaries/cif_core.dic
dictionary named 'cif_core.dic' version 2.4.2 from
2011-04-26.

'_refine_ls_weighting_scheme' value 'Sigma' changed to
'sigma' according to
/usr/data/users/saulius/automatic-downloads/retrospective/RSC/lib/dictionaries/cif_core.dic
dictionary named 'cif_core.dic' version 2.4.2 from 2011-04-26.

Automatic conversion script
Id: cif_fix_values 2281 2013-09-26 08:29:07Z andrius 

The following automatic conversions were performed:

'_atom_sites_solution_primary' value 'Direct methods' was changed to
'direct'.

'_atom_sites_solution_secondary' value 'Difference Fourier map' was
changed to 'difmap'.

'_atom_sites_solution_hydrogens' value 'Difference Fourier map' was
changed to 'difmap'.

Automatic conversion script
Id: cif_fix_values 6452 2018-10-05 10:23:21Z andrius 
;
_cod_original_sg_symbol_H-M Pbca
_cod_database_code 7113447

loop_
_symmetry_equiv_pos_as_xyz
'x, y, z'
'-x+1/2, -y, z+1/2'
'-x, y+1/2, -z+1/2'
'x+1/2, -y+1/2, -z'
'-x, -y, -z'
'x-1/2, y, -z-1/2'
'x, -y-1/2, z-1/2'
'-x-1/2, y-1/2, z'

loop_
_atom_site_label
_atom_site_type_symbol
_atom_site_fract_x
_atom_site_fract_y
_atom_site_fract_z
_atom_site_U_iso_or_equiv
_atom_site_adp_type
_atom_site_occupancy
_atom_site_symmetry_multiplicity
_atom_site_calc_flag
Ni1 Ni 0.725425(12) 0.153820(11) 0.382572(8) 0.03310(7) Uani 1 1 d
O1 O 0.81321(6) 0.15828(6) 0.42841(4) 0.0343(3) Uani 1 1 d
O2 O 0.63913(6) 0.16207(6) 0.33560(4) 0.0361(3) Uani 1 1 d
N1 N 0.65209(8) 0.09922(7) 0.43110(5) 0.0331(4) Uani 1 1 d
N2 N 0.77392(8) 0.06160(7) 0.35237(5) 0.0360(4) Uani 1 1 d
N3 N 0.69394(8) 0.25596(7) 0.41724(6) 0.0410(4) Uani 1 1 d
N4 N 0.78215(9) 0.22143(8) 0.32722(5) 0.0442(4) Uani 1 1 d
C1 C 0.58193(11) 0.08701(9) 0.42139(7) 0.0340(5) Uani 1 1 d
C2 C 0.54084(9) 0.10102(8) 0.37675(6) 0.0320(4) Uani 1 1 d
C3 C 0.46808(10) 0.07297(9) 0.37303(7) 0.0386(5) Uani 1 1 d
C4 C 0.42468(12) 0.08271(10) 0.33205(8) 0.0453(5) Uani 1 1 d
C5 C 0.45237(12) 0.12440(10) 0.29398(8) 0.0447(5) Uani 1 1 d
C6 C 0.52262(10) 0.15350(9) 0.29553(6) 0.0344(4) Uani 1 1 d
C7 C 0.57136(10) 0.13931(8) 0.33648(6) 0.0323(4) Uani 1 1 d
C8 C 0.67606(10) 0.07299(9) 0.47822(6) 0.0339(4) Uani 1 1 d
C9 C 0.73450(11) 0.02570(10) 0.47969(7) 0.0420(5) Uani 1 1 d
C10 C 0.75431(12) -0.00582(11) 0.52371(8) 0.0482(6) Uani 1 1 d
C11 C 0.71673(13) 0.01024(11) 0.56679(8) 0.0507(6) Uani 1 1 d
C12 C 0.66046(13) 0.05889(11) 0.56593(8) 0.0488(6) Uani 1 1 d
C13 C 0.64012(12) 0.09006(10) 0.52177(7) 0.0408(5) Uani 1 1 d
C14 C 0.54985(9) 0.20123(10) 0.25589(6) 0.0361(5) Uani 1 1 d
C15 C 0.58298(10) 0.17519(10) 0.21259(7) 0.0410(5) Uani 1 1 d
C16 C 0.59059(13) 0.10285(12) 0.20365(9) 0.0535(6) Uani 1 1 d
C17 C 0.62092(15) 0.07953(15) 0.16071(10) 0.0708(7) Uani 1 1 d
C18 C 0.64600(15) 0.12627(17) 0.12420(10) 0.0757(8) Uani 1 1 d
C19 C 0.64194(13) 0.19453(16) 0.13147(8) 0.0641(7) Uani 1 1 d
C20 C 0.61096(10) 0.22207(11) 0.17591(7) 0.0461(5) Uani 1 1 d
C21 C 0.60793(11) 0.29292(12) 0.18483(8) 0.0502(6) Uani 1 1 d
C22 C 0.57474(10) 0.31994(10) 0.22694(7) 0.0431(5) Uani 1 1 d
C23 C 0.56918(13) 0.39282(12) 0.23574(10) 0.0544(6) Uani 1 1 d
C24 C 0.53520(13) 0.41803(13) 0.27643(10) 0.0582(6) Uani 1 1 d
C25 C 0.50377(12) 0.37275(12) 0.31111(9) 0.0518(6) Uani 1 1 d
C26 C 0.50732(11) 0.30317(11) 0.30471(8) 0.0432(5) Uani 1 1 d
C27 C 0.54367(10) 0.27373(10) 0.26284(7) 0.0373(5) Uani 1 1 d
C28 C 0.83884(11) 0.03718(10) 0.36578(6) 0.0371(5) Uani 1 1 d
C29 C 0.88948(10) 0.06249(9) 0.40301(6) 0.0336(4) Uani 1 1 d
C30 C 0.95599(11) 0.02497(10) 0.41097(7) 0.0427(5) Uani 1 1 d
C31 C 1.00737(12) 0.04395(11) 0.44551(7) 0.0479(6) Uani 1 1 d
C32 C 0.99400(11) 0.10348(10) 0.47346(7) 0.0429(5) Uani 1 1 d
C33 C 0.92998(10) 0.14225(9) 0.46775(6) 0.0328(4) Uani 1 1 d
C34 C 0.87420(10) 0.12241(9) 0.43219(6) 0.0321(4) Uani 1 1 d
C35 C 0.73723(10) 0.02056(9) 0.31516(7) 0.0374(5) Uani 1 1 d
C36 C 0.77065(13) 0.00682(12) 0.27026(7) 0.0535(6) Uani 1 1 d
C37 C 0.73514(14) -0.03592(12) 0.23637(8) 0.0616(7) Uani 1 1 d
C38 C 0.66700(13) -0.06472(11) 0.24685(8) 0.0537(6) Uani 1 1 d
C39 C 0.63334(13) -0.05094(10) 0.29149(8) 0.0480(5) Uani 1 1 d
C40 C 0.66859(11) -0.00853(10) 0.32544(8) 0.0422(5) Uani 1 1 d
C41 C 0.91580(9) 0.20646(9) 0.49749(6) 0.0335(4) Uani 1 1 d
C42 C 0.93169(10) 0.27162(9) 0.47665(7) 0.0355(4) Uani 1 1 d
C43 C 0.96853(11) 0.27920(11) 0.43021(7) 0.0401(5) Uani 1 1 d
C44 C 0.97725(11) 0.34234(11) 0.40870(8) 0.0464(5) Uani 1 1 d
C45 C 0.95072(12) 0.40222(11) 0.43262(9) 0.0497(6) Uani 1 1 d
C46 C 0.91867(11) 0.39843(11) 0.47775(8) 0.0465(5) Uani 1 1 d
C47 C 0.90784(10) 0.33332(9) 0.50178(7) 0.0372(5) Uani 1 1 d
C48 C 0.87382(11) 0.32781(10) 0.54763(7) 0.0430(5) Uani 1 1 d
C49 C 0.86202(10) 0.26426(10) 0.57048(7) 0.0394(5) Uani 1 1 d
C50 C 0.82919(11) 0.25825(12) 0.61828(8) 0.0490(5) Uani 1 1 d
C51 C 0.81546(12) 0.19636(12) 0.63910(8) 0.0518(6) Uani 1 1 d
C52 C 0.83333(12) 0.13505(11) 0.61286(8) 0.0504(6) Uani 1 1 d
C53 C 0.86525(11) 0.13775(10) 0.56773(7) 0.0440(5) Uani 1 1 d
C54 C 0.88226(10) 0.20214(9) 0.54438(6) 0.0353(4) Uani 1 1 d
C55 C 0.7453(2) 0.30418(13) 0.39062(11) 0.0848(10) Uani 1 1 d
C56 C 0.75330(19) 0.29043(13) 0.33809(11) 0.0848(9) Uani 1 1 d
C57 C 0.71197(16) 0.26112(15) 0.47004(9) 0.0569(7) Uani 1 1 d
C58 C 0.61564(16) 0.27448(16) 0.41115(13) 0.0743(9) Uani 1 1 d
C59 C 0.86440(13) 0.21836(17) 0.33002(10) 0.0591(7) Uani 1 1 d
C60 C 0.76277(18) 0.2053(2) 0.27545(9) 0.0711(9) Uani 1 1 d
H1 H 0.5523(8) 0.0637(7) 0.4469(5) 0.026(4) Uiso 1 1 d
H3 H 0.4493(8) 0.0456(7) 0.4010(5) 0.024(4) Uiso 1 1 d
H4 H 0.3762(9) 0.0637(8) 0.3302(6) 0.043(5) Uiso 1 1 d
H5 H 0.4226(8) 0.1347(7) 0.2673(5) 0.034(5) Uiso 1 1 d
H9 H 0.7604(8) 0.0133(7) 0.4500(5) 0.025(4) Uiso 1 1 d
H10 H 0.7927(9) -0.0398(8) 0.5230(6) 0.039(5) Uiso 1 1 d
H11 H 0.7309(9) -0.0109(8) 0.5973(6) 0.049(5) Uiso 1 1 d
H12 H 0.6343(9) 0.0707(8) 0.5946(6) 0.037(5) Uiso 1 1 d
H13 H 0.6025(8) 0.1229(7) 0.5212(5) 0.029(5) Uiso 1 1 d
H16 H 0.5746(9) 0.0714(9) 0.2281(6) 0.048(6) Uiso 1 1 d
H17 H 0.6262(10) 0.0304(10) 0.1560(7) 0.067(7) Uiso 1 1 d
H18 H 0.6659(11) 0.1106(10) 0.0947(7) 0.078(8) Uiso 1 1 d
H19 H 0.6550(11) 0.2276(9) 0.1075(7) 0.062(7) Uiso 1 1 d
H21 H 0.6281(9) 0.3239(8) 0.1619(6) 0.041(5) Uiso 1 1 d
H23 H 0.5890(9) 0.4214(8) 0.2128(6) 0.045(6) Uiso 1 1 d
H24 H 0.5325(10) 0.4666(9) 0.2813(6) 0.060(6) Uiso 1 1 d
H25 H 0.4783(9) 0.3880(8) 0.3398(6) 0.041(6) Uiso 1 1 d
H26 H 0.4861(8) 0.2733(8) 0.3281(5) 0.033(5) Uiso 1 1 d
H28 H 0.8552(8) -0.0049(8) 0.3500(5) 0.036(5) Uiso 1 1 d
H30 H 0.9627(8) -0.0147(8) 0.3920(6) 0.038(5) Uiso 1 1 d
H31 H 1.0507(9) 0.0170(8) 0.4516(5) 0.035(5) Uiso 1 1 d
H32 H 1.0286(9) 0.1179(8) 0.4970(6) 0.038(5) Uiso 1 1 d
H36 H 0.8175(10) 0.0268(8) 0.2633(6) 0.052(6) Uiso 1 1 d
H37 H 0.7600(10) -0.0443(9) 0.2044(7) 0.067(6) Uiso 1 1 d
H38 H 0.6445(10) -0.0932(9) 0.2242(6) 0.057(6) Uiso 1 1 d
H39 H 0.5858(9) -0.0699(8) 0.2997(6) 0.048(6) Uiso 1 1 d
H40 H 0.6449(8) -0.0020(7) 0.3558(5) 0.030(5) Uiso 1 1 d
H43 H 0.9859(8) 0.2401(7) 0.4135(5) 0.024(4) Uiso 1 1 d
H44 H 1.0003(9) 0.3456(8) 0.3749(6) 0.045(5) Uiso 1 1 d
H45 H 0.9560(9) 0.4435(8) 0.4168(6) 0.038(5) Uiso 1 1 d
H46 H 0.9004(8) 0.4382(8) 0.4944(5) 0.038(5) Uiso 1 1 d
H48 H 0.8575(9) 0.3676(8) 0.5636(5) 0.037(5) Uiso 1 1 d
H50 H 0.8172(9) 0.2988(8) 0.6348(6) 0.042(5) Uiso 1 1 d
H51 H 0.7922(9) 0.1928(8) 0.6710(6) 0.045(5) Uiso 1 1 d
H52 H 0.8219(9) 0.0930(9) 0.6273(6) 0.051(6) Uiso 1 1 d
H53 H 0.8771(8) 0.0960(8) 0.5501(5) 0.030(5) Uiso 1 1 d
H55A H 0.7216(10) 0.3542(10) 0.3969(6) 0.065(6) Uiso 1 1 d
H55B H 0.7985(18) 0.2984(17) 0.4049(12) 0.187(18) Uiso 1 1 d
H56A H 0.7829(10) 0.3267(10) 0.3227(6) 0.063(6) Uiso 1 1 d
H56B H 0.6900(17) 0.2991(14) 0.3401(11) 0.158(12) Uiso 1 1 d
H57A H 0.7615(12) 0.2498(10) 0.4756(7) 0.076(8) Uiso 1 1 d
H57B H 0.6767(13) 0.2323(12) 0.4888(8) 0.110(11) Uiso 1 1 d
H57C H 0.7045(9) 0.3090(10) 0.4824(6) 0.054(6) Uiso 1 1 d
H58A H 0.6063(10) 0.3215(10) 0.4236(6) 0.061(6) Uiso 1 1 d
H58B H 0.5840(10) 0.2409(9) 0.4287(7) 0.055(8) Uiso 1 1 d
H58C H 0.6020(12) 0.2725(11) 0.3762(8) 0.090(9) Uiso 1 1 d
H59A H 0.8862(10) 0.2505(9) 0.3065(6) 0.058(6) Uiso 1 1 d
H59B H 0.8836(12) 0.1724(11) 0.3246(8) 0.091(10) Uiso 1 1 d
H59C H 0.8774(10) 0.2322(9) 0.3625(7) 0.064(7) Uiso 1 1 d
H60A H 0.7102(13) 0.2109(11) 0.2725(8) 0.092(9) Uiso 1 1 d
H60B H 0.7807(17) 0.1586(15) 0.2686(11) 0.164(16) Uiso 1 1 d
H60C H 0.7879(9) 0.2389(9) 0.2529(6) 0.055(6) Uiso 1 1 d

loop_
_atom_site_aniso_label
_atom_site_aniso_U_11
_atom_site_aniso_U_22
_atom_site_aniso_U_33
_atom_site_aniso_U_23
_atom_site_aniso_U_13
_atom_site_aniso_U_12
Ni1 0.03271(12) 0.03465(13) 0.03192(12) -0.00021(12) -0.00160(12) -0.00044(12)
O1 0.0336(7) 0.0331(7) 0.0361(7) -0.0060(6) -0.0045(5) 0.0042(6)
O2 0.0308(7) 0.0431(8) 0.0343(7) 0.0052(6) -0.0035(6) -0.0040(6)
N1 0.0370(9) 0.0313(9) 0.0309(9) 0.0004(7) -0.0008(7) 0.0022(7)
N2 0.0367(9) 0.0412(9) 0.0300(8) -0.0046(7) -0.0007(8) -0.0015(8)
N3 0.0420(10) 0.0357(9) 0.0454(10) -0.0012(8) -0.0045(8) 0.0047(8)
N4 0.0387(10) 0.0513(11) 0.0425(10) 0.0043(8) -0.0004(8) -0.0070(8)
C1 0.0379(12) 0.0274(11) 0.0368(12) 0.0009(9) 0.0077(10) 0.0000(9)
C2 0.0322(10) 0.0300(10) 0.0338(11) -0.0003(9) -0.0011(9) 0.0015(8)
C3 0.0377(12) 0.0353(11) 0.0429(13) 0.0024(10) 0.0033(10) 0.0003(9)
C4 0.0347(13) 0.0445(13) 0.0567(14) 0.0024(11) -0.0069(11) -0.0096(10)
C5 0.0419(13) 0.0467(13) 0.0456(14) 0.0036(11) -0.0122(11) 0.0000(10)
C6 0.0364(11) 0.0318(10) 0.0349(11) -0.0007(9) -0.0052(8) 0.0015(10)
C7 0.0340(11) 0.0275(11) 0.0355(11) -0.0057(8) -0.0011(9) 0.0021(8)
C8 0.0359(11) 0.0340(11) 0.0320(11) 0.0040(9) -0.0022(9) -0.0070(9)
C9 0.0421(13) 0.0464(13) 0.0374(12) 0.0046(10) 0.0027(11) -0.0013(10)
C10 0.0447(14) 0.0487(14) 0.0511(14) 0.0142(12) -0.0081(11) 0.0004(11)
C11 0.0585(15) 0.0551(15) 0.0386(13) 0.0114(12) -0.0132(12) -0.0154(13)
C12 0.0613(16) 0.0540(14) 0.0310(13) -0.0024(11) 0.0024(12) -0.0124(12)
C13 0.0444(13) 0.0393(13) 0.0386(12) -0.0009(10) 0.0004(11) -0.0014(10)
C14 0.0331(11) 0.0393(12) 0.0357(11) 0.0024(9) -0.0110(9) 0.0011(9)
C15 0.0396(12) 0.0467(13) 0.0366(12) -0.0003(10) -0.0093(9) 0.0043(10)
C16 0.0628(16) 0.0515(16) 0.0463(15) -0.0044(13) -0.0051(12) 0.0043(12)
C17 0.085(2) 0.0627(19) 0.0646(18) -0.0176(16) -0.0035(15) 0.0164(16)
C18 0.0766(19) 0.101(2) 0.0493(18) -0.0168(18) 0.0048(15) 0.0181(17)
C19 0.0625(17) 0.085(2) 0.0450(16) 0.0052(16) 0.0032(12) 0.0070(16)
C20 0.0397(12) 0.0624(15) 0.0361(13) 0.0013(11) -0.0052(10) 0.0050(11)
C21 0.0442(14) 0.0586(16) 0.0479(14) 0.0207(13) -0.0034(11) -0.0030(12)
C22 0.0374(12) 0.0445(13) 0.0475(13) 0.0083(11) -0.0087(10) -0.0001(10)
C23 0.0481(15) 0.0463(16) 0.0687(18) 0.0191(14) -0.0095(13) -0.0046(12)
C24 0.0519(15) 0.0375(15) 0.085(2) -0.0024(15) -0.0157(14) 0.0029(12)
C25 0.0451(14) 0.0490(15) 0.0613(16) -0.0096(13) -0.0077(12) 0.0064(11)
C26 0.0363(13) 0.0443(14) 0.0488(14) 0.0021(12) -0.0064(10) -0.0012(11)
C27 0.0323(11) 0.0401(12) 0.0395(12) 0.0044(10) -0.0092(9) 0.0017(9)
C28 0.0401(12) 0.0357(12) 0.0356(12) -0.0077(9) 0.0055(9) 0.0008(10)
C29 0.0354(11) 0.0349(11) 0.0304(10) -0.0056(9) -0.0007(8) 0.0012(9)
C30 0.0472(13) 0.0351(12) 0.0458(13) -0.0128(10) -0.0003(10) 0.0073(10)
C31 0.0435(13) 0.0416(13) 0.0585(15) -0.0073(11) -0.0108(11) 0.0165(11)
C32 0.0434(13) 0.0410(13) 0.0444(13) -0.0074(10) -0.0127(11) 0.0042(10)
C33 0.0366(11) 0.0305(11) 0.0315(10) 0.0002(9) -0.0029(9) 0.0027(9)
C34 0.0345(11) 0.0303(10) 0.0316(11) 0.0010(9) 0.0014(9) -0.0003(9)
C35 0.0385(12) 0.0384(11) 0.0354(11) -0.0060(9) -0.0045(9) 0.0043(9)
C36 0.0431(14) 0.0748(16) 0.0426(13) -0.0168(11) 0.0000(12) -0.0083(13)
C37 0.0558(16) 0.0869(18) 0.0421(14) -0.0254(13) -0.0030(13) 0.0013(14)
C38 0.0530(15) 0.0561(15) 0.0521(15) -0.0230(12) -0.0170(12) 0.0030(12)
C39 0.0415(14) 0.0433(13) 0.0591(15) -0.0081(11) -0.0058(12) -0.0027(11)
C40 0.0430(13) 0.0416(12) 0.0420(13) -0.0092(10) 0.0010(11) 0.0030(10)
C41 0.0335(11) 0.0309(11) 0.0362(11) -0.0052(9) -0.0100(9) 0.0033(9)
C42 0.0344(11) 0.0341(11) 0.0379(11) -0.0019(9) -0.0095(9) -0.0003(9)
C43 0.0406(12) 0.0336(13) 0.0460(13) -0.0066(11) -0.0022(10) 0.0008(10)
C44 0.0434(13) 0.0477(14) 0.0481(14) -0.0005(12) 0.0025(10) -0.0061(11)
C45 0.0521(14) 0.0352(14) 0.0618(16) 0.0087(13) -0.0040(12) -0.0035(11)
C46 0.0481(14) 0.0338(13) 0.0576(15) -0.0074(12) -0.0030(12) 0.0035(10)
C47 0.0367(11) 0.0311(12) 0.0437(12) -0.0046(9) -0.0083(9) -0.0002(9)
C48 0.0461(13) 0.0357(13) 0.0472(14) -0.0135(11) -0.0060(10) 0.0049(10)
C49 0.0401(12) 0.0404(12) 0.0379(12) -0.0069(10) -0.0072(9) 0.0013(10)
C50 0.0545(14) 0.0472(14) 0.0455(14) -0.0130(13) 0.0000(11) 0.0024(11)
C51 0.0593(15) 0.0596(16) 0.0364(13) -0.0039(12) 0.0015(11) -0.0048(12)
C52 0.0630(15) 0.0483(15) 0.0401(13) 0.0051(12) -0.0049(12) -0.0085(11)
C53 0.0560(14) 0.0371(13) 0.0387(12) -0.0054(10) -0.0064(11) 0.0025(10)
C54 0.0368(11) 0.0348(11) 0.0342(11) -0.0036(9) -0.0086(9) 0.0000(9)
C55 0.141(3) 0.0331(15) 0.080(2) 0.0020(14) 0.018(2) -0.0116(17)
C56 0.114(3) 0.0415(16) 0.099(2) 0.0201(15) 0.0449(19) 0.0001(16)
C57 0.0594(19) 0.0571(17) 0.0541(16) -0.0220(13) -0.0109(14) 0.0180(15)
C58 0.065(2) 0.064(2) 0.094(2) -0.0327(19) -0.0306(18) 0.0259(16)
C59 0.0447(15) 0.085(2) 0.0472(16) 0.0159(16) -0.0021(12) -0.0188(15)
C60 0.0551(18) 0.119(3) 0.0391(15) 0.0289(16) -0.0050(13) -0.0293(19)

loop_
_atom_type_symbol
_atom_type_description
_atom_type_scat_dispersion_real
_atom_type_scat_dispersion_imag
_atom_type_scat_source
C C 0.0033 0.0016 'International Tables Vol C Tables 4.2.6.8 and 6.1.1.4'
H H 0.0000 0.0000 'International Tables Vol C Tables 4.2.6.8 and 6.1.1.4'
N N 0.0061 0.0033 'International Tables Vol C Tables 4.2.6.8 and 6.1.1.4'
O O 0.0106 0.0060 'International Tables Vol C Tables 4.2.6.8 and 6.1.1.4'
Ni Ni 0.3393 1.1124 'International Tables Vol C Tables 4.2.6.8 and 6.1.1.4'

loop_
_geom_angle_atom_site_label_1
_geom_angle_atom_site_label_2
_geom_angle_atom_site_label_3
_geom_angle
_geom_angle_publ_flag
O1 Ni1 O2 172.87(5) yes
O1 Ni1 N1 96.84(5) yes
O2 Ni1 N1 87.67(5) yes
O1 Ni1 N2 87.51(5) yes
O2 Ni1 N2 97.70(5) yes
N1 Ni1 N2 94.10(5) yes
O1 Ni1 N4 92.10(5) yes
O2 Ni1 N4 82.84(5) yes
N1 Ni1 N4 168.98(6) yes
N2 Ni1 N4 92.71(6) yes
O1 Ni1 N3 84.20(5) yes
O2 Ni1 N3 90.19(5) yes
N1 Ni1 N3 91.34(5) yes
N2 Ni1 N3 170.57(6) yes
N4 Ni1 N3 83.13(6) yes
C34 O1 Ni1 133.18(11) ?
C7 O2 Ni1 133.09(11) ?
C1 N1 C8 113.69(15) ?
C1 N1 Ni1 123.72(12) ?
C8 N1 Ni1 122.59(11) ?
C28 N2 C35 113.57(15) ?
C28 N2 Ni1 123.64(12) ?
C35 N2 Ni1 122.79(11) ?
C58 N3 C57 107.7(2) ?
C58 N3 C55 112.4(2) ?
C57 N3 C55 107.1(2) ?
C58 N3 Ni1 114.07(14) ?
C57 N3 Ni1 114.20(13) ?
C55 N3 Ni1 101.08(13) ?
C56 N4 C59 112.2(2) ?
C56 N4 C60 107.6(2) ?
C59 N4 C60 105.9(2) ?
C56 N4 Ni1 103.85(14) ?
C59 N4 Ni1 113.22(13) ?
C60 N4 Ni1 114.06(14) ?
N1 C1 C2 128.74(17) ?
N1 C1 H1 117.4(8) ?
C2 C1 H1 113.8(8) ?
C3 C2 C7 119.75(16) ?
C3 C2 C1 117.16(16) ?
C7 C2 C1 123.06(16) ?
C4 C3 C2 121.78(19) ?
C4 C3 H3 120.4(8) ?
C2 C3 H3 117.8(8) ?
C3 C4 C5 118.57(19) ?
C3 C4 H4 120.8(10) ?
C5 C4 H4 120.6(10) ?
C6 C5 C4 122.35(19) ?
C6 C5 H5 117.6(10) ?
C4 C5 H5 120.0(10) ?
C5 C6 C7 119.86(17) ?
C5 C6 C14 121.74(16) ?
C7 C6 C14 118.38(15) ?
O2 C7 C2 123.38(15) ?
O2 C7 C6 119.31(16) ?
C2 C7 C6 117.30(16) ?
C13 C8 C9 118.76(18) ?
C13 C8 N1 122.36(17) ?
C9 C8 N1 118.77(16) ?
C10 C9 C8 120.4(2) ?
C10 C9 H9 119.3(9) ?
C8 C9 H9 120.2(9) ?
C11 C10 C9 120.3(2) ?
C11 C10 H10 121.6(10) ?
C9 C10 H10 118.1(10) ?
C12 C11 C10 119.6(2) ?
C12 C11 H11 120.1(10) ?
C10 C11 H11 120.3(10) ?
C11 C12 C13 120.2(2) ?
C11 C12 H12 121.1(10) ?
C13 C12 H12 118.7(10) ?
C8 C13 C12 120.7(2) ?
C8 C13 H13 119.1(10) ?
C12 C13 H13 120.2(10) ?
C15 C14 C27 119.79(17) ?
C15 C14 C6 120.95(16) ?
C27 C14 C6 119.24(16) ?
C14 C15 C16 122.19(19) ?
C14 C15 C20 119.87(18) ?
C16 C15 C20 117.94(19) ?
C17 C16 C15 120.6(2) ?
C17 C16 H16 120.6(11) ?
C15 C16 H16 118.9(11) ?
C16 C17 C18 120.9(3) ?
C16 C17 H17 118.7(12) ?
C18 C17 H17 120.4(12) ?
C19 C18 C17 120.7(3) ?
C19 C18 H18 118.1(13) ?
C17 C18 H18 121.1(13) ?
C18 C19 C20 120.9(3) ?
C18 C19 H19 123.8(12) ?
C20 C19 H19 115.1(12) ?
C21 C20 C19 121.9(2) ?
C21 C20 C15 119.20(19) ?
C19 C20 C15 118.9(2) ?
C22 C21 C20 122.0(2) ?
C22 C21 H21 118.1(10) ?
C20 C21 H21 120.0(10) ?
C21 C22 C23 122.5(2) ?
C21 C22 C27 119.28(19) ?
C23 C22 C27 118.3(2) ?
C24 C23 C22 121.5(2) ?
C24 C23 H23 121.1(11) ?
C22 C23 H23 117.4(11) ?
C23 C24 C25 120.1(2) ?
C23 C24 H24 119.6(11) ?
C25 C24 H24 120.3(11) ?
C26 C25 C24 121.0(2) ?
C26 C25 H25 115.7(10) ?
C24 C25 H25 123.3(10) ?
C25 C26 C27 121.2(2) ?
C25 C26 H26 120.3(10) ?
C27 C26 H26 118.5(10) ?
C14 C27 C26 122.37(18) ?
C14 C27 C22 119.73(18) ?
C26 C27 C22 117.89(18) ?
N2 C28 C29 129.08(18) ?
N2 C28 H28 116.8(9) ?
C29 C28 H28 114.1(9) ?
C30 C29 C34 119.59(17) ?
C30 C29 C28 117.49(17) ?
C34 C29 C28 122.91(17) ?
C31 C30 C29 122.33(19) ?
C31 C30 H30 121.0(10) ?
C29 C30 H30 116.6(10) ?
C30 C31 C32 118.7(2) ?
C30 C31 H31 121.4(9) ?
C32 C31 H31 119.9(9) ?
C33 C32 C31 121.97(19) ?
C33 C32 H32 117.7(10) ?
C31 C32 H32 120.3(10) ?
C32 C33 C34 120.36(17) ?
C32 C33 C41 122.02(16) ?
C34 C33 C41 117.62(15) ?
O1 C34 C29 123.43(16) ?
O1 C34 C33 119.50(15) ?
C29 C34 C33 117.07(16) ?
C40 C35 C36 118.97(19) ?
C40 C35 N2 119.20(17) ?
C36 C35 N2 121.75(18) ?
C35 C36 C37 120.0(2) ?
C35 C36 H36 118.7(10) ?
C37 C36 H36 121.3(11) ?
C38 C37 C36 120.7(2) ?
C38 C37 H37 121.0(11) ?
C36 C37 H37 118.3(11) ?
C37 C38 C39 119.5(2) ?
C37 C38 H38 119.7(11) ?
C39 C38 H38 120.8(11) ?
C38 C39 C40 120.0(2) ?
C38 C39 H39 121.4(10) ?
C40 C39 H39 118.6(10) ?
C35 C40 C39 120.8(2) ?
C35 C40 H40 121.7(9) ?
C39 C40 H40 117.5(9) ?
C54 C41 C42 120.03(16) ?
C54 C41 C33 120.49(16) ?
C42 C41 C33 119.34(16) ?
C41 C42 C43 122.52(17) ?
C41 C42 C47 119.48(17) ?
C43 C42 C47 117.95(17) ?
C44 C43 C42 121.47(19) ?
C44 C43 H43 118.6(9) ?
C42 C43 H43 119.9(9) ?
C43 C44 C45 120.1(2) ?
C43 C44 H44 119.6(10) ?
C45 C44 H44 120.3(10) ?
C46 C45 C44 120.9(2) ?
C46 C45 H45 121.1(10) ?
C44 C45 H45 118.0(10) ?
C45 C46 C47 121.1(2) ?
C45 C46 H46 122.1(9) ?
C47 C46 H46 116.7(9) ?
C48 C47 C46 122.31(18) ?
C48 C47 C42 119.35(18) ?
C46 C47 C42 118.32(18) ?
C47 C48 C49 122.18(18) ?
C47 C48 H48 119.4(10) ?
C49 C48 H48 118.4(10) ?
C48 C49 C50 122.56(18) ?
C48 C49 C54 118.67(17) ?
C50 C49 C54 118.76(18) ?
C51 C50 C49 121.9(2) ?
C51 C50 H50 120.5(10) ?
C49 C50 H50 117.7(10) ?
C50 C51 C52 119.5(2) ?
C50 C51 H51 121.3(10) ?
C52 C51 H51 119.2(10) ?
C53 C52 C51 121.1(2) ?
C53 C52 H52 120.6(11) ?
C51 C52 H52 118.2(11) ?
C52 C53 C54 121.6(2) ?
C52 C53 H53 120.7(9) ?
C54 C53 H53 117.7(9) ?
C41 C54 C53 122.82(17) ?
C41 C54 C49 120.05(17) ?
C53 C54 C49 117.11(17) ?
C56 C55 N3 114.8(2) ?
C56 C55 H55A 111.0(10) ?
N3 C55 H55A 104.2(10) ?
C56 C55 H55B 104.8(19) ?
N3 C55 H55B 108.4(18) ?
H55A C55 H55B 114(2) ?
C55 C56 N4 113.5(2) ?
C55 C56 H56A 110.0(11) ?
N4 C56 H56A 112.4(11) ?
C55 C56 H56B 80.1(15) ?
N4 C56 H56B 119.5(14) ?
H56A C56 H56B 116.9(18) ?
N3 C57 H57A 110.7(12) ?
N3 C57 H57B 109.0(14) ?
H57A C57 H57B 113.2(19) ?
N3 C57 H57C 111.2(10) ?
H57A C57 H57C 107.1(16) ?
H57B C57 H57C 105.6(17) ?
N3 C58 H58A 110.5(11) ?
N3 C58 H58B 109.6(12) ?
H58A C58 H58B 110.3(16) ?
N3 C58 H58C 109.8(13) ?
H58A C58 H58C 109.1(17) ?
H58B C58 H58C 107.4(18) ?
N4 C59 H59A 109.9(11) ?
N4 C59 H59B 112.6(14) ?
H59A C59 H59B 110.4(17) ?
N4 C59 H59C 106.3(12) ?
H59A C59 H59C 109.4(15) ?
H59B C59 H59C 108.3(18) ?
N4 C60 H60A 106.7(14) ?
N4 C60 H60B 107.5(18) ?
H60A C60 H60B 114(2) ?
N4 C60 H60C 109.8(10) ?
H60A C60 H60C 108.5(17) ?
H60B C60 H60C 110(2) ?

loop_
_geom_bond_atom_site_label_1
_geom_bond_atom_site_label_2
_geom_bond_distance
_geom_bond_publ_flag
Ni1 O1 1.9959(11) yes
Ni1 O2 1.9991(11) yes
Ni1 N1 2.1289(14) yes
Ni1 N2 2.1383(14) yes
Ni1 N4 2.2263(14) yes
Ni1 N3 2.2517(14) yes
O1 C34 1.2913(18) ?
O2 C7 1.2839(18) ?
N1 C1 1.298(2) ?
N1 C8 1.435(2) ?
N2 C28 1.299(2) ?
N2 C35 1.437(2) ?
N3 C58 1.448(3) ?
N3 C57 1.466(3) ?
N3 C55 1.489(3) ?
N4 C56 1.456(3) ?
N4 C59 1.467(3) ?
N4 C60 1.474(3) ?
C1 C2 1.436(2) ?
C1 H1 0.978(13) ?
C2 C3 1.407(2) ?
C2 C7 1.423(2) ?
C3 C4 1.363(2) ?
C3 H3 0.981(13) ?
C4 C5 1.396(3) ?
C4 H4 0.939(15) ?
C5 C6 1.371(2) ?
C5 H5 0.916(14) ?
C6 C7 1.433(2) ?
C6 C14 1.493(2) ?
C8 C13 1.379(2) ?
C8 C9 1.384(2) ?
C9 C10 1.382(2) ?
C9 H9 0.955(14) ?
C10 C11 1.378(3) ?
C10 H10 0.948(15) ?
C11 C12 1.372(3) ?
C11 H11 0.953(16) ?
C12 C13 1.384(3) ?
C12 H12 0.933(15) ?
C13 H13 0.921(14) ?
C14 C15 1.403(2) ?
C14 C27 1.415(2) ?
C15 C16 1.422(3) ?
C15 C20 1.431(2) ?
C16 C17 1.357(3) ?
C16 H16 0.942(16) ?
C17 C18 1.409(3) ?
C17 H17 0.961(18) ?
C18 C19 1.332(3) ?
C18 H18 0.924(19) ?
C19 C20 1.424(3) ?
C19 H19 0.937(17) ?
C20 C21 1.388(3) ?
C21 C22 1.384(3) ?
C21 H21 0.933(15) ?
C22 C23 1.428(3) ?
C22 C27 1.429(2) ?
C23 C24 1.346(3) ?
C23 H23 0.901(16) ?
C24 C25 1.398(3) ?
C24 H24 0.946(17) ?
C25 C26 1.354(3) ?
C25 H25 0.946(15) ?
C26 C27 1.422(2) ?
C26 H26 0.934(14) ?
C28 C29 1.436(2) ?
C28 H28 0.962(14) ?
C29 C30 1.404(2) ?
C29 C34 1.425(2) ?
C30 C31 1.357(2) ?
C30 H30 0.929(15) ?
C31 C32 1.394(2) ?
C31 H31 0.945(15) ?
C32 C33 1.372(2) ?
C32 H32 0.929(15) ?
C33 C34 1.434(2) ?
C33 C41 1.497(2) ?
C35 C40 1.373(2) ?
C35 C36 1.377(2) ?
C36 C37 1.385(3) ?
C36 H36 0.937(16) ?
C37 C38 1.364(3) ?
C37 H37 0.985(18) ?
C38 C39 1.373(3) ?
C38 H38 0.915(17) ?
C39 C40 1.380(2) ?
C39 H39 0.948(16) ?
C40 H40 0.930(14) ?
C41 C54 1.403(2) ?
C41 C42 1.405(2) ?
C42 C43 1.424(2) ?
C42 C47 1.434(2) ?
C43 C44 1.358(2) ?
C43 H43 0.931(13) ?
C44 C45 1.405(3) ?
C44 H44 1.003(15) ?
C45 C46 1.348(3) ?
C45 H45 0.908(15) ?
C46 C47 1.426(2) ?
C46 H46 0.946(15) ?
C47 C48 1.383(2) ?
C48 C49 1.388(2) ?
C48 H48 0.927(15) ?
C49 C50 1.423(2) ?
C49 C54 1.436(2) ?
C50 C51 1.342(3) ?
C50 H50 0.925(15) ?
C51 C52 1.415(3) ?
C51 H51 0.958(15) ?
C52 C53 1.346(3) ?
C52 H52 0.923(16) ?
C53 C54 1.425(2) ?
C53 H53 0.958(14) ?
C55 C56 1.451(4) ?
C55 H55A 1.066(18) ?
C55 H55B 1.03(3) ?
C56 H56A 0.969(19) ?
C56 H56B 1.14(3) ?
C57 H57A 0.92(2) ?
C57 H57B 0.98(2) ?
C57 H57C 0.990(18) ?
C58 H58A 0.981(18) ?
C58 H58B 0.980(17) ?
C58 H58C 0.98(2) ?
C59 H59A 0.968(17) ?
C59 H59B 0.96(2) ?
C59 H59C 0.946(18) ?
C60 H60A 0.95(2) ?
C60 H60B 0.97(3) ?
C60 H60C 0.997(17) ?
